data_7212277
loop_
_publ_author_name
'Wu, Biao'
'Yang, Jin'
'Liu, Yanyan'
'Zhuge, Fuyu'
'Tang, Ning'
'Yang, Xiao-Juan'

_publ_section_title
;
 Solvent-directed conformational variation of Co(ii)/(iii) complexes with
 a diiminopyridine ligand
;
_journal_issue 10
_journal_name_full CrystEngComm
_journal_page_first 2755
_journal_paper_doi 10.1039/b923820d
_journal_volume 12
_journal_year 2010
_chemical_formula_sum 'C90 H104 Co4 N20 O24'
_chemical_formula_weight 2085.65
_chemical_name_systematic
;
?
;
_space_group_IT_number 14
_symmetry_cell_setting monoclinic
_symmetry_space_group_name_Hall '-P 2ybc'
_symmetry_space_group_name_H-M 'P 1 21/c 1'
_atom_sites_solution_hydrogens geom
_atom_sites_solution_primary direct
_atom_sites_solution_secondary difmap
_audit_creation_method SHELXL-97
_cell_angle_alpha 90.00
_cell_angle_beta 100.633(2)
_cell_angle_gamma 90.00
_cell_formula_units_Z 2
_cell_length_a 13.3784(13)
_cell_length_b 24.485(2)
_cell_length_c 18.8723(18)
_cell_measurement_temperature 293(2)
_cell_volume 6075.9(10)
_computing_cell_refinement 'Bruker SMART'
_computing_data_collection 'Bruker SMART APEX II'
_computing_data_reduction 'Bruker SAINT'
_computing_structure_refinement 'SHELXL-97 (Sheldrick, 2008)'
_computing_structure_solution 'SHELXS-97 (Sheldrick, 2008)'
_diffrn_ambient_temperature 293(2)
_diffrn_measured_fraction_theta_full 0.993
_diffrn_measured_fraction_theta_max 0.993
_diffrn_measurement_device_type 'Bruker APEX II area detector'
_diffrn_measurement_method '\w scans'
_diffrn_radiation_monochromator graphite
_diffrn_radiation_source 'fine-focus sealed tube'
_diffrn_radiation_type MoK\a
_diffrn_radiation_wavelength 0.71073
_diffrn_reflns_av_R_equivalents 0.0701
_diffrn_reflns_av_sigmaI/netI 0.1006
_diffrn_reflns_limit_h_max 16
_diffrn_reflns_limit_h_min -14
_diffrn_reflns_limit_k_max 17
_diffrn_reflns_limit_k_min -29
_diffrn_reflns_limit_l_max 22
_diffrn_reflns_limit_l_min -22
_diffrn_reflns_number 31983
_diffrn_reflns_theta_full 25.49
_diffrn_reflns_theta_max 25.49
_diffrn_reflns_theta_min 1.76
_exptl_absorpt_coefficient_mu 0.603
_exptl_absorpt_correction_T_max 0.8399
_exptl_absorpt_correction_T_min 0.8167
_exptl_absorpt_correction_type multi-scan
_exptl_absorpt_process_details SADABS
_exptl_crystal_colour brown
_exptl_crystal_density_diffrn 1.140
_exptl_crystal_density_method 'not measured'
_exptl_crystal_description block
_exptl_crystal_F_000 2168
_exptl_crystal_size_max 0.35
_exptl_crystal_size_mid 0.30
_exptl_crystal_size_min 0.30
_refine_diff_density_max 0.569
_refine_diff_density_min -0.567
_refine_diff_density_rms 0.059
_refine_ls_extinction_method none
_refine_ls_goodness_of_fit_ref 0.901
_refine_ls_hydrogen_treatment constr
_refine_ls_matrix_type full
_refine_ls_number_parameters 633
_refine_ls_number_reflns 11217
_refine_ls_number_restraints 1
_refine_ls_restrained_S_all 0.903
_refine_ls_R_factor_all 0.1141
_refine_ls_R_factor_gt 0.0580
_refine_ls_shift/su_max 0.000
_refine_ls_shift/su_mean 0.000
_refine_ls_structure_factor_coef Fsqd
_refine_ls_weighting_details 'calc w=1/[\s^2^(Fo^2^)+(0.0764P)^2^+0.0000P] where P=(Fo^2^+2Fc^2^)/3'
_refine_ls_weighting_scheme calc
_refine_ls_wR_factor_gt 0.1389
_refine_ls_wR_factor_ref 0.1561
_reflns_number_gt 5891
_reflns_number_total 11217
_reflns_threshold_expression >2sigma(I)
_cod_data_source_file b923820d.txt
_cod_data_source_block 3
_cod_depositor_comments
;
The following automatic conversions were performed:

'_symmetry_cell_setting' value 'Monoclinic' changed to 'monoclinic'
according to /home/saulius/struct/CIF-dictionaries/cif_core.dic
dictionary named 'cif_core.dic' version 2.4.2 from
2011-04-26.

'_exptl_absorpt_correction_type' value 'Multi-scan'
changed to 'multi-scan' according to
/home/saulius/struct/CIF-dictionaries/cif_core.dic dictionary named
'cif_core.dic' version 2.4.2 from 2011-04-26.

Automatic conversion script
Id: cif_fix_values 1891 2012-01-12 08:04:46Z andrius 
;
_cod_original_sg_symbol_H-M P21/c
_cod_database_code 7212277

loop_
_symmetry_equiv_pos_as_xyz
'x, y, z'
'-x, y+1/2, -z+1/2'
'-x, -y, -z'
'x, -y-1/2, z-1/2'

loop_
_atom_site_label
_atom_site_type_symbol
_atom_site_fract_x
_atom_site_fract_y
_atom_site_fract_z
_atom_site_U_iso_or_equiv
_atom_site_adp_type
_atom_site_occupancy
_atom_site_symmetry_multiplicity
_atom_site_calc_flag
_atom_site_refinement_flags
Co1 Co 0.47621(4) 0.46887(2) 0.75817(3) 0.04260(16) Uani 1 1 d .
Co2 Co -0.03350(4) 0.21987(2) 0.48292(3) 0.05130(19) Uani 1 1 d .
O1 O 0.1152(3) 0.23309(17) 0.4479(2) 0.0872(11) Uani 1 1 d .
O2 O 0.0316(3) 0.30218(15) 0.46988(19) 0.0810(10) Uani 1 1 d .
O3 O 0.1723(3) 0.3137(2) 0.4294(2) 0.1206(16) Uani 1 1 d .
O4 O -0.1871(3) 0.20228(18) 0.5005(2) 0.0887(12) Uani 1 1 d .
O5 O -0.3041(3) 0.2530(3) 0.5271(3) 0.153(2) Uani 1 1 d .
O6 O -0.1588(4) 0.28398(19) 0.5200(2) 0.1166(15) Uani 1 1 d .
O7 O -0.0242(2) 0.13711(12) 0.46909(17) 0.0654(9) Uani 1 1 d .
O8 O 0.1250(2) 0.12765(14) 0.53632(19) 0.0768(10) Uani 1 1 d .
O9 O 0.0406(3) 0.05878(16) 0.4951(3) 0.153(2) Uani 1 1 d .
O10 O 0.3465(3) 0.47501(17) 0.6812(2) 0.0898(11) Uani 1 1 d .
O11 O 0.3305(2) 0.47137(13) 0.79169(19) 0.0688(9) Uani 1 1 d .
O12 O 0.1969(3) 0.4801(3) 0.7109(3) 0.181(3) Uani 1 1 d .
N1 N 0.0248(2) 0.21639(14) 0.59476(18) 0.0477(8) Uani 1 1 d .
N2 N 0.4895(2) 0.38373(12) 0.79086(16) 0.0386(7) Uani 1 1 d .
N3 N 0.6065(2) 0.46495(13) 0.83406(15) 0.0364(7) Uani 1 1 d .
N4 N 0.5068(2) 0.55282(13) 0.79482(16) 0.0411(8) Uani 1 1 d .
N5 N 0.0994(2) 0.77141(14) 0.6299(2) 0.0549(9) Uani 1 1 d .
N6 N 0.1086(3) 0.2836(2) 0.4475(2) 0.0724(12) Uani 1 1 d .
N7 N -0.2192(3) 0.2464(3) 0.5168(2) 0.0770(13) Uani 1 1 d .
N8 N 0.0495(3) 0.10661(17) 0.5018(2) 0.0663(11) Uani 1 1 d .
N9 N 0.2876(3) 0.4757(2) 0.7283(3) 0.0920(15) Uani 1 1 d .
C1 C 0.1046(3) 0.24543(17) 0.6250(2) 0.0487(10) Uani 1 1 d .
H1 H 0.1297 0.2711 0.5964 0.058 Uiso 1 1 calc R
C2 C 0.1537(3) 0.24061(17) 0.6959(2) 0.0480(10) Uani 1 1 d .
C3 C 0.1144(3) 0.20417(19) 0.7391(2) 0.0583(12) Uani 1 1 d .
H3 H 0.1445 0.1997 0.7872 0.070 Uiso 1 1 calc R
C4 C 0.0288(3) 0.1742(2) 0.7094(3) 0.0674(13) Uani 1 1 d .
H4 H -0.0005 0.1499 0.7375 0.081 Uiso 1 1 calc R
C5 C -0.0119(3) 0.18118(18) 0.6372(3) 0.0604(12) Uani 1 1 d .
H5 H -0.0679 0.1602 0.6172 0.072 Uiso 1 1 calc R
C6 C 0.2447(3) 0.27524(16) 0.7228(2) 0.0458(10) Uani 1 1 d .
C7 C 0.3146(3) 0.28607(16) 0.6789(2) 0.0469(10) Uani 1 1 d .
H7 H 0.3055 0.2702 0.6334 0.056 Uiso 1 1 calc R
C8 C 0.3980(3) 0.32007(17) 0.7008(2) 0.0445(10) Uani 1 1 d .
C9 C 0.4097(3) 0.34337(16) 0.76940(19) 0.0391(9) Uani 1 1 d .
C10 C 0.3428(3) 0.33240(16) 0.8156(2) 0.0462(10) Uani 1 1 d .
C11 C 0.2601(3) 0.29756(16) 0.7910(2) 0.0470(10) Uani 1 1 d .
H11 H 0.2148 0.2894 0.8214 0.056 Uiso 1 1 calc R
C12 C 0.4737(3) 0.3273(2) 0.6515(2) 0.0632(13) Uani 1 1 d .
H12 H 0.5266 0.3524 0.6750 0.076 Uiso 1 1 calc R
C13 C 0.5252(4) 0.2729(3) 0.6395(4) 0.107(2) Uani 1 1 d .
H13A H 0.5541 0.2572 0.6853 0.160 Uiso 1 1 calc R
H13B H 0.5780 0.2792 0.6123 0.160 Uiso 1 1 calc R
H13C H 0.4757 0.2483 0.6135 0.160 Uiso 1 1 calc R
C14 C 0.4263(4) 0.3518(3) 0.5800(3) 0.0982(19) Uani 1 1 d .
H14A H 0.3797 0.3261 0.5533 0.147 Uiso 1 1 calc R
H14B H 0.4786 0.3605 0.5531 0.147 Uiso 1 1 calc R
H14C H 0.3903 0.3845 0.5879 0.147 Uiso 1 1 calc R
C15 C 0.3553(3) 0.35408(19) 0.8925(2) 0.0610(13) Uani 1 1 d .
H15 H 0.4133 0.3792 0.9006 0.073 Uiso 1 1 calc R
C16 C 0.3785(4) 0.3071(2) 0.9464(2) 0.0779(15) Uani 1 1 d .
H16A H 0.3263 0.2798 0.9357 0.117 Uiso 1 1 calc R
H16B H 0.3805 0.3207 0.9944 0.117 Uiso 1 1 calc R
H16C H 0.4431 0.2913 0.9430 0.117 Uiso 1 1 calc R
C17 C 0.2608(4) 0.3855(2) 0.9047(3) 0.0892(18) Uani 1 1 d .
H17A H 0.2043 0.3608 0.9010 0.134 Uiso 1 1 calc R
H17B H 0.2452 0.4136 0.8690 0.134 Uiso 1 1 calc R
H17C H 0.2738 0.4017 0.9519 0.134 Uiso 1 1 calc R
C18 C 0.6060(3) 0.31372(17) 0.8529(3) 0.0615(12) Uani 1 1 d .
H18A H 0.5487 0.2897 0.8409 0.092 Uiso 1 1 calc R
H18B H 0.6299 0.3133 0.9040 0.092 Uiso 1 1 calc R
H18C H 0.6593 0.3018 0.8288 0.092 Uiso 1 1 calc R
C19 C 0.5751(3) 0.36973(15) 0.8296(2) 0.0416(9) Uani 1 1 d .
C20 C 0.6456(2) 0.41574(16) 0.85395(19) 0.0377(9) Uani 1 1 d .
C21 C 0.7425(3) 0.41217(17) 0.8964(2) 0.0468(10) Uani 1 1 d .
H21 H 0.7708 0.3783 0.9108 0.056 Uiso 1 1 calc R
C22 C 0.7954(3) 0.45929(17) 0.9165(2) 0.0517(11) Uani 1 1 d .
H22 H 0.8606 0.4573 0.9440 0.062 Uiso 1 1 calc R
C23 C 0.7533(3) 0.50919(18) 0.8967(2) 0.0505(11) Uani 1 1 d .
H23 H 0.7886 0.5412 0.9114 0.061 Uiso 1 1 calc R
C24 C 0.6566(3) 0.51105(16) 0.8542(2) 0.0407(9) Uani 1 1 d .
C25 C 0.5969(3) 0.56143(16) 0.8307(2) 0.0436(10) Uani 1 1 d .
C26 C 0.6440(3) 0.61595(17) 0.8504(3) 0.0621(13) Uani 1 1 d .
H26A H 0.6947 0.6232 0.8216 0.093 Uiso 1 1 calc R
H26B H 0.6751 0.6160 0.9005 0.093 Uiso 1 1 calc R
H26C H 0.5924 0.6437 0.8417 0.093 Uiso 1 1 calc R
C27 C 0.4359(3) 0.59766(15) 0.7758(2) 0.0419(9) Uani 1 1 d .
C28 C 0.4330(3) 0.62663(17) 0.7128(2) 0.0474(10) Uani 1 1 d .
C29 C 0.3596(3) 0.66675(17) 0.6955(2) 0.0513(11) Uani 1 1 d .
H29 H 0.3564 0.6863 0.6528 0.062 Uiso 1 1 calc R
C30 C 0.2903(3) 0.67871(17) 0.7404(2) 0.0467(10) Uani 1 1 d .
C31 C 0.2963(3) 0.64859(17) 0.8035(2) 0.0502(11) Uani 1 1 d .
H31 H 0.2515 0.6566 0.8343 0.060 Uiso 1 1 calc R
C32 C 0.3665(3) 0.60705(15) 0.8220(2) 0.0407(9) Uani 1 1 d .
C33 C 0.5066(3) 0.61585(19) 0.6622(2) 0.0625(13) Uani 1 1 d .
H33 H 0.5555 0.5883 0.6845 0.075 Uiso 1 1 calc R
C34 C 0.4521(5) 0.5936(3) 0.5905(3) 0.106(2) Uani 1 1 d .
H34A H 0.4172 0.5605 0.5984 0.159 Uiso 1 1 calc R
H34B H 0.5008 0.5861 0.5602 0.159 Uiso 1 1 calc R
H34C H 0.4039 0.6201 0.5676 0.159 Uiso 1 1 calc R
C35 C 0.5667(4) 0.6683(3) 0.6504(4) 0.116(2) Uani 1 1 d .
H35A H 0.5227 0.6932 0.6200 0.174 Uiso 1 1 calc R
H35B H 0.6231 0.6589 0.6279 0.174 Uiso 1 1 calc R
H35C H 0.5915 0.6854 0.6961 0.174 Uiso 1 1 calc R
C36 C 0.3680(3) 0.57488(18) 0.8903(2) 0.0531(11) Uani 1 1 d .
H36 H 0.4034 0.5404 0.8853 0.064 Uiso 1 1 calc R
C37 C 0.2604(3) 0.5604(2) 0.9030(3) 0.0740(14) Uani 1 1 d .
H37A H 0.2311 0.5916 0.9221 0.111 Uiso 1 1 calc R
H37B H 0.2648 0.5307 0.9367 0.111 Uiso 1 1 calc R
H37C H 0.2186 0.5498 0.8582 0.111 Uiso 1 1 calc R
C38 C 0.4275(4) 0.6045(2) 0.9565(2) 0.0843(16) Uani 1 1 d .
H38A H 0.4950 0.6125 0.9487 0.126 Uiso 1 1 calc R
H38B H 0.4314 0.5817 0.9982 0.126 Uiso 1 1 calc R
H38C H 0.3935 0.6380 0.9638 0.126 Uiso 1 1 calc R
C39 C 0.2142(3) 0.72307(17) 0.7214(2) 0.0499(11) Uani 1 1 d .
C40 C 0.1890(3) 0.75832(19) 0.7729(3) 0.0614(12) Uani 1 1 d .
H40 H 0.2189 0.7542 0.8212 0.074 Uiso 1 1 calc R
C41 C 0.1194(4) 0.7994(2) 0.7521(3) 0.0738(14) Uani 1 1 d .
H41 H 0.1011 0.8231 0.7861 0.089 Uiso 1 1 calc R
C42 C 0.0773(3) 0.8048(2) 0.6802(3) 0.0639(13) Uani 1 1 d .
H42 H 0.0315 0.8331 0.6663 0.077 Uiso 1 1 calc R
C43 C 0.1663(3) 0.73091(17) 0.6505(2) 0.0504(11) Uani 1 1 d .
H43 H 0.1810 0.7070 0.6156 0.060 Uiso 1 1 calc R
N10 N 0.5692(3) 0.46593(18) 0.6822(2) 0.0744(12) Uani 1 1 d .
C45 C 0.7063(9) 0.4191(9) 0.5980(7) 0.440(16) Uani 1 1 d D
H45A H 0.6704 0.3897 0.5707 0.660 Uiso 1 1 calc R
H45B H 0.7682 0.4054 0.6264 0.660 Uiso 1 1 calc R
H45C H 0.7220 0.4468 0.5658 0.660 Uiso 1 1 calc R
C44 C 0.6346(10) 0.4454(6) 0.6517(6) 0.285(9) Uani 1 1 d D

loop_
_atom_site_aniso_label
_atom_site_aniso_U_11
_atom_site_aniso_U_22
_atom_site_aniso_U_33
_atom_site_aniso_U_23
_atom_site_aniso_U_13
_atom_site_aniso_U_12
Co1 0.0385(3) 0.0430(3) 0.0408(3) 0.0019(3) -0.0070(2) -0.0032(3)
Co2 0.0406(3) 0.0442(3) 0.0603(4) 0.0027(3) -0.0138(3) -0.0020(3)
O1 0.063(2) 0.067(3) 0.125(3) 0.000(2) 0.002(2) 0.005(2)
O2 0.083(2) 0.074(2) 0.085(3) -0.019(2) 0.013(2) -0.004(2)
O3 0.119(3) 0.137(4) 0.115(4) -0.002(3) 0.046(3) -0.066(3)
O4 0.066(2) 0.103(3) 0.088(3) -0.020(2) -0.0093(19) 0.012(2)
O5 0.076(3) 0.230(6) 0.165(5) -0.041(4) 0.052(3) 0.011(3)
O6 0.119(3) 0.104(3) 0.114(4) 0.005(3) -0.009(3) -0.012(3)
O7 0.0584(17) 0.0457(18) 0.078(2) 0.0063(16) -0.0256(16) 0.0071(15)
O8 0.0552(19) 0.073(2) 0.092(3) -0.009(2) -0.0154(18) 0.0109(18)
O9 0.099(3) 0.044(2) 0.272(7) 0.015(3) -0.085(3) 0.002(2)
O10 0.071(2) 0.115(3) 0.069(2) 0.008(2) -0.025(2) -0.001(2)
O11 0.0484(17) 0.073(2) 0.082(2) -0.002(2) 0.0061(17) -0.0002(17)
O12 0.042(2) 0.273(7) 0.206(6) -0.008(5) -0.031(3) 0.004(3)
N1 0.0380(17) 0.048(2) 0.052(2) -0.0009(18) -0.0058(15) -0.0069(17)
N2 0.0391(17) 0.0386(18) 0.0354(18) -0.0061(14) -0.0003(14) -0.0028(15)
N3 0.0327(15) 0.0371(18) 0.0358(17) -0.0025(15) -0.0030(13) -0.0002(15)
N4 0.0386(17) 0.0413(19) 0.0391(19) 0.0067(15) -0.0039(14) -0.0033(15)
N5 0.051(2) 0.042(2) 0.061(2) 0.0041(18) -0.0154(18) 0.0035(18)
N6 0.060(3) 0.092(4) 0.061(3) -0.005(3) 0.000(2) -0.010(3)
N7 0.049(3) 0.111(4) 0.067(3) -0.006(3) 0.001(2) -0.013(3)
N8 0.051(2) 0.051(3) 0.086(3) 0.005(2) -0.015(2) 0.000(2)
N9 0.046(3) 0.106(4) 0.113(4) -0.004(3) -0.014(3) -0.001(3)
C1 0.043(2) 0.044(2) 0.055(3) -0.001(2) 0.000(2) -0.008(2)
C2 0.044(2) 0.053(3) 0.043(2) -0.006(2) -0.0032(19) -0.003(2)
C3 0.056(3) 0.068(3) 0.048(3) 0.002(2) 0.001(2) -0.016(2)
C4 0.064(3) 0.071(3) 0.065(3) 0.001(3) 0.006(2) -0.024(3)
C5 0.049(2) 0.053(3) 0.074(3) -0.005(3) -0.004(2) -0.019(2)
C6 0.039(2) 0.048(3) 0.047(3) -0.006(2) 0.0003(18) -0.005(2)
C7 0.044(2) 0.051(3) 0.042(2) -0.013(2) -0.0022(18) -0.006(2)
C8 0.044(2) 0.051(3) 0.036(2) -0.0024(19) 0.0003(18) 0.002(2)
C9 0.036(2) 0.045(2) 0.035(2) -0.0051(18) 0.0023(17) -0.0034(18)
C10 0.048(2) 0.045(2) 0.042(2) -0.006(2) -0.0009(19) -0.007(2)
C11 0.046(2) 0.049(3) 0.045(2) -0.005(2) 0.0049(18) -0.007(2)
C12 0.056(3) 0.082(4) 0.052(3) -0.019(3) 0.011(2) -0.017(3)
C13 0.085(4) 0.136(6) 0.112(5) -0.027(4) 0.051(4) 0.016(4)
C14 0.108(4) 0.130(5) 0.062(4) 0.010(4) 0.031(3) -0.013(4)
C15 0.073(3) 0.065(3) 0.047(3) -0.022(2) 0.017(2) -0.023(3)
C16 0.098(4) 0.088(4) 0.043(3) 0.000(3) -0.001(3) -0.024(3)
C17 0.123(5) 0.073(4) 0.084(4) -0.024(3) 0.052(4) -0.011(4)
C18 0.053(2) 0.042(3) 0.081(3) -0.004(2) -0.011(2) 0.001(2)
C19 0.037(2) 0.038(2) 0.046(2) -0.0053(19) -0.0022(18) 0.0055(18)
C20 0.0319(18) 0.041(2) 0.038(2) -0.0018(18) 0.0019(16) 0.0025(18)
C21 0.041(2) 0.045(3) 0.049(2) 0.005(2) -0.0070(18) 0.006(2)
C22 0.034(2) 0.056(3) 0.059(3) 0.000(2) -0.0093(18) 0.000(2)
C23 0.038(2) 0.049(3) 0.058(3) 0.005(2) -0.0093(19) -0.008(2)
C24 0.0352(19) 0.041(2) 0.043(2) -0.0006(19) 0.0013(17) -0.0052(19)
C25 0.042(2) 0.039(2) 0.045(2) 0.0048(19) -0.0049(18) -0.0031(19)
C26 0.056(3) 0.041(3) 0.080(3) -0.008(2) -0.012(2) -0.009(2)
C27 0.039(2) 0.035(2) 0.047(2) 0.0040(19) -0.0051(18) -0.0023(18)
C28 0.045(2) 0.048(3) 0.047(3) 0.007(2) 0.0041(19) 0.000(2)
C29 0.050(2) 0.050(3) 0.050(3) 0.014(2) -0.001(2) 0.002(2)
C30 0.045(2) 0.044(2) 0.045(2) 0.012(2) -0.0056(19) -0.001(2)
C31 0.042(2) 0.053(3) 0.053(3) 0.002(2) 0.0013(19) 0.000(2)
C32 0.039(2) 0.038(2) 0.040(2) 0.0082(18) -0.0041(17) -0.0044(19)
C33 0.068(3) 0.065(3) 0.059(3) 0.018(2) 0.024(2) 0.014(3)
C34 0.141(5) 0.126(5) 0.058(4) -0.005(4) 0.035(4) -0.001(5)
C35 0.100(4) 0.098(5) 0.169(7) 0.046(5) 0.074(5) -0.001(4)
C36 0.059(3) 0.055(3) 0.044(3) 0.006(2) 0.008(2) 0.005(2)
C37 0.070(3) 0.088(4) 0.066(3) 0.014(3) 0.020(3) 0.002(3)
C38 0.091(4) 0.115(5) 0.043(3) 0.003(3) 0.003(3) -0.008(3)
C39 0.041(2) 0.043(2) 0.062(3) 0.005(2) -0.003(2) -0.004(2)
C40 0.067(3) 0.058(3) 0.053(3) 0.002(2) -0.006(2) 0.005(3)
C41 0.086(3) 0.068(3) 0.061(3) -0.013(3) -0.002(3) 0.025(3)
C42 0.057(3) 0.056(3) 0.071(3) 0.002(3) -0.006(2) 0.013(2)
C43 0.048(2) 0.046(3) 0.052(3) 0.007(2) -0.0048(19) 0.004(2)
N10 0.086(3) 0.090(3) 0.051(2) -0.004(2) 0.021(2) -0.019(3)
C45 0.211(13) 0.92(5) 0.204(13) 0.06(2) 0.073(11) -0.22(2)
C44 0.287(14) 0.42(2) 0.183(10) -0.180(12) 0.145(11) -0.259(15)

loop_
_atom_type_symbol
_atom_type_description
_atom_type_scat_dispersion_real
_atom_type_scat_dispersion_imag
_atom_type_scat_source
C C 0.0033 0.0016 'International Tables Vol C Tables 4.2.6.8 and 6.1.1.4'
H H 0.0000 0.0000 'International Tables Vol C Tables 4.2.6.8 and 6.1.1.4'
N N 0.0061 0.0033 'International Tables Vol C Tables 4.2.6.8 and 6.1.1.4'
O O 0.0106 0.0060 'International Tables Vol C Tables 4.2.6.8 and 6.1.1.4'
Co Co 0.3494 0.9721 'International Tables Vol C Tables 4.2.6.8 and 6.1.1.4'

loop_
_geom_angle_atom_site_label_1
_geom_angle_atom_site_label_2
_geom_angle_atom_site_label_3
_geom_angle
_geom_angle_site_symmetry_1
_geom_angle_site_symmetry_3
N3 Co1 O10 178.36(15) . .
N3 Co1 N10 86.54(14) . .
O10 Co1 N10 92.87(17) . .
N3 Co1 O11 119.71(13) . .
O10 Co1 O11 60.94(15) . .
N10 Co1 O11 153.72(15) . .
N3 Co1 N2 75.01(11) . .
O10 Co1 N2 106.60(14) . .
N10 Co1 N2 97.78(15) . .
O11 Co1 N2 88.58(12) . .
N3 Co1 N4 74.73(12) . .
O10 Co1 N4 103.86(14) . .
N10 Co1 N4 98.70(14) . .
O11 Co1 N4 90.39(12) . .
N2 Co1 N4 144.39(11) . .
O7 Co2 N1 93.87(12) . .
O7 Co2 N5 89.74(13) . 3_566
N1 Co2 N5 175.81(14) . 3_566
O7 Co2 O4 84.57(15) . .
N1 Co2 O4 91.41(13) . .
N5 Co2 O4 86.82(14) 3_566 .
O7 Co2 O2 147.83(14) . .
N1 Co2 O2 93.85(13) . .
N5 Co2 O2 84.17(13) 3_566 .
O4 Co2 O2 126.38(16) . .
O7 Co2 O1 91.56(14) . .
N1 Co2 O1 96.71(13) . .
N5 Co2 O1 85.30(14) 3_566 .
O4 Co2 O1 171.23(15) . .
O2 Co2 O1 56.52(13) . .
N6 O1 Co2 94.5(3) . .
N6 O2 Co2 94.0(3) . .
N7 O4 Co2 104.4(3) . .
N8 O7 Co2 124.5(3) . .
N9 O10 Co1 93.3(3) . .
N9 O11 Co1 90.1(3) . .
C1 N1 C5 116.5(4) . .
C1 N1 Co2 122.0(3) . .
C5 N1 Co2 121.2(3) . .
C19 N2 C9 120.5(3) . .
C19 N2 Co1 115.8(2) . .
C9 N2 Co1 123.7(2) . .
C24 N3 C20 122.2(3) . .
C24 N3 Co1 118.6(2) . .
C20 N3 Co1 118.5(2) . .
C25 N4 C27 120.8(3) . .
C25 N4 Co1 115.0(3) . .
C27 N4 Co1 123.9(2) . .
C42 N5 C43 118.1(4) . .
C42 N5 Co2 122.7(3) . 3_566
C43 N5 Co2 119.2(3) . 3_566
O3 N6 O1 123.4(5) . .
O3 N6 O2 121.8(5) . .
O1 N6 O2 114.8(5) . .
O5 N7 O6 122.0(7) . .
O5 N7 O4 123.3(6) . .
O6 N7 O4 114.7(5) . .
O9 N8 O8 122.5(4) . .
O9 N8 O7 117.8(4) . .
O8 N8 O7 119.7(4) . .
O12 N9 O11 122.5(6) . .
O12 N9 O10 121.8(6) . .
O11 N9 O10 115.7(4) . .
N1 C1 C2 125.0(4) . .
N1 C1 H1 117.5 . .
C2 C1 H1 117.5 . .
C3 C2 C1 117.6(4) . .
C3 C2 C6 122.9(4) . .
C1 C2 C6 119.5(4) . .
C2 C3 C4 118.8(4) . .
C2 C3 H3 120.6 . .
C4 C3 H3 120.6 . .
C5 C4 C3 118.5(4) . .
C5 C4 H4 120.8 . .
C3 C4 H4 120.8 . .
N1 C5 C4 123.5(4) . .
N1 C5 H5 118.2 . .
C4 C5 H5 118.2 . .
C11 C6 C7 118.8(4) . .
C11 C6 C2 121.0(4) . .
C7 C6 C2 120.2(4) . .
C6 C7 C8 122.0(4) . .
C6 C7 H7 119.0 . .
C8 C7 H7 119.0 . .
C7 C8 C9 117.7(4) . .
C7 C8 C12 118.7(4) . .
C9 C8 C12 123.4(3) . .
C10 C9 C8 121.9(3) . .
C10 C9 N2 118.8(3) . .
C8 C9 N2 119.1(3) . .
C9 C10 C11 118.0(4) . .
C9 C10 C15 124.1(3) . .
C11 C10 C15 117.9(4) . .
C6 C11 C10 121.5(4) . .
C6 C11 H11 119.3 . .
C10 C11 H11 119.3 . .
C8 C12 C14 112.3(4) . .
C8 C12 C13 111.1(4) . .
C14 C12 C13 109.9(4) . .
C8 C12 H12 107.8 . .
C14 C12 H12 107.8 . .
C13 C12 H12 107.8 . .
C12 C13 H13A 109.5 . .
C12 C13 H13B 109.5 . .
H13A C13 H13B 109.5 . .
C12 C13 H13C 109.5 . .
H13A C13 H13C 109.5 . .
H13B C13 H13C 109.5 . .
C12 C14 H14A 109.5 . .
C12 C14 H14B 109.5 . .
H14A C14 H14B 109.5 . .
C12 C14 H14C 109.5 . .
H14A C14 H14C 109.5 . .
H14B C14 H14C 109.5 . .
C10 C15 C16 110.2(4) . .
C10 C15 C17 111.6(4) . .
C16 C15 C17 110.4(4) . .
C10 C15 H15 108.2 . .
C16 C15 H15 108.2 . .
C17 C15 H15 108.2 . .
C15 C16 H16A 109.5 . .
C15 C16 H16B 109.5 . .
H16A C16 H16B 109.5 . .
C15 C16 H16C 109.5 . .
H16A C16 H16C 109.5 . .
H16B C16 H16C 109.5 . .
C15 C17 H17A 109.5 . .
C15 C17 H17B 109.5 . .
H17A C17 H17B 109.5 . .
C15 C17 H17C 109.5 . .
H17A C17 H17C 109.5 . .
H17B C17 H17C 109.5 . .
C19 C18 H18A 109.5 . .
C19 C18 H18B 109.5 . .
H18A C18 H18B 109.5 . .
C19 C18 H18C 109.5 . .
H18A C18 H18C 109.5 . .
H18B C18 H18C 109.5 . .
N2 C19 C18 126.0(4) . .
N2 C19 C20 114.9(3) . .
C18 C19 C20 119.1(3) . .
N3 C20 C21 119.4(3) . .
N3 C20 C19 113.7(3) . .
C21 C20 C19 126.8(4) . .
C22 C21 C20 118.9(4) . .
C22 C21 H21 120.5 . .
C20 C21 H21 120.5 . .
C23 C22 C21 120.8(3) . .
C23 C22 H22 119.6 . .
C21 C22 H22 119.6 . .
C22 C23 C24 118.6(4) . .
C22 C23 H23 120.7 . .
C24 C23 H23 120.7 . .
N3 C24 C23 120.1(4) . .
N3 C24 C25 113.7(3) . .
C23 C24 C25 126.0(4) . .
N4 C25 C24 114.8(3) . .
N4 C25 C26 126.0(4) . .
C24 C25 C26 119.2(3) . .
C25 C26 H26A 109.5 . .
C25 C26 H26B 109.5 . .
H26A C26 H26B 109.5 . .
C25 C26 H26C 109.5 . .
H26A C26 H26C 109.5 . .
H26B C26 H26C 109.5 . .
C28 C27 C32 122.3(4) . .
C28 C27 N4 121.0(4) . .
C32 C27 N4 116.6(3) . .
C27 C28 C29 118.3(4) . .
C27 C28 C33 122.4(4) . .
C29 C28 C33 119.3(4) . .
C28 C29 C30 121.7(4) . .
C28 C29 H29 119.1 . .
C30 C29 H29 119.1 . .
C31 C30 C29 117.9(4) . .
C31 C30 C39 121.5(4) . .
C29 C30 C39 120.6(4) . .
C32 C31 C30 122.3(4) . .
C32 C31 H31 118.8 . .
C30 C31 H31 118.8 . .
C31 C32 C27 117.3(4) . .
C31 C32 C36 120.1(4) . .
C27 C32 C36 122.6(3) . .
C34 C33 C28 111.3(4) . .
C34 C33 C35 110.3(5) . .
C28 C33 C35 111.1(4) . .
C34 C33 H33 108.0 . .
C28 C33 H33 108.0 . .
C35 C33 H33 108.0 . .
C33 C34 H34A 109.5 . .
C33 C34 H34B 109.5 . .
H34A C34 H34B 109.5 . .
C33 C34 H34C 109.5 . .
H34A C34 H34C 109.5 . .
H34B C34 H34C 109.5 . .
C33 C35 H35A 109.5 . .
C33 C35 H35B 109.5 . .
H35A C35 H35B 109.5 . .
C33 C35 H35C 109.5 . .
H35A C35 H35C 109.5 . .
H35B C35 H35C 109.5 . .
C32 C36 C38 111.8(4) . .
C32 C36 C37 112.8(3) . .
C38 C36 C37 109.9(4) . .
C32 C36 H36 107.3 . .
C38 C36 H36 107.3 . .
C37 C36 H36 107.3 . .
C36 C37 H37A 109.5 . .
C36 C37 H37B 109.5 . .
H37A C37 H37B 109.5 . .
C36 C37 H37C 109.5 . .
H37A C37 H37C 109.5 . .
H37B C37 H37C 109.5 . .
C36 C38 H38A 109.5 . .
C36 C38 H38B 109.5 . .
H38A C38 H38B 109.5 . .
C36 C38 H38C 109.5 . .
H38A C38 H38C 109.5 . .
H38B C38 H38C 109.5 . .
C43 C39 C40 117.5(4) . .
C43 C39 C30 120.6(4) . .
C40 C39 C30 122.0(4) . .
C41 C40 C39 119.6(4) . .
C41 C40 H40 120.2 . .
C39 C40 H40 120.2 . .
C42 C41 C40 118.9(4) . .
C42 C41 H41 120.6 . .
C40 C41 H41 120.6 . .
N5 C42 C41 122.9(4) . .
N5 C42 H42 118.6 . .
C41 C42 H42 118.6 . .
N5 C43 C39 123.1(4) . .
N5 C43 H43 118.4 . .
C39 C43 H43 118.4 . .
C44 N10 Co1 154.7(8) . .
C44 C45 H45A 109.5 . .
C44 C45 H45B 109.5 . .
H45A C45 H45B 109.5 . .
C44 C45 H45C 109.5 . .
H45A C45 H45C 109.5 . .
H45B C45 H45C 109.5 . .
N10 C44 C45 169.8(12) . .

loop_
_geom_bond_atom_site_label_1
_geom_bond_atom_site_label_2
_geom_bond_distance
_geom_bond_site_symmetry_2
Co1 N3 2.044(3) .
Co1 O10 2.053(3) .
Co1 N10 2.065(4) .
Co1 O11 2.158(3) .
Co1 N2 2.172(3) .
Co1 N4 2.183(3) .
Co2 O7 2.050(3) .
Co2 N1 2.112(3) .
Co2 N5 2.159(4) 3_566
Co2 O4 2.184(4) .
Co2 O2 2.227(4) .
Co2 O1 2.233(4) .
O1 N6 1.239(5) .
O2 N6 1.268(5) .
O3 N6 1.223(5) .
O4 N7 1.222(6) .
O5 N7 1.198(5) .
O6 N7 1.220(5) .
O7 N8 1.298(4) .
O8 N8 1.211(4) .
O9 N8 1.182(5) .
O10 N9 1.292(6) .
O11 N9 1.233(5) .
O12 N9 1.202(5) .
N1 C1 1.322(5) .
N1 C5 1.330(5) .
N2 C19 1.286(4) .
N2 C9 1.456(4) .
N3 C24 1.332(4) .
N3 C20 1.339(4) .
N4 C25 1.287(4) .
N4 C27 1.452(5) .
N5 C42 1.328(5) .
N5 C43 1.344(5) .
N5 Co2 2.159(4) 3_566
C1 C2 1.382(5) .
C1 H1 0.9300 .
C2 C3 1.377(6) .
C2 C6 1.494(5) .
C3 C4 1.388(6) .
C3 H3 0.9300 .
C4 C5 1.383(6) .
C4 H4 0.9300 .
C5 H5 0.9300 .
C6 C11 1.378(5) .
C6 C7 1.385(5) .
C7 C8 1.393(5) .
C7 H7 0.9300 .
C8 C9 1.398(5) .
C8 C12 1.506(5) .
C9 C10 1.386(5) .
C10 C11 1.406(5) .
C10 C15 1.526(5) .
C11 H11 0.9300 .
C12 C14 1.506(7) .
C12 C13 1.535(7) .
C12 H12 0.9800 .
C13 H13A 0.9600 .
C13 H13B 0.9600 .
C13 H13C 0.9600 .
C14 H14A 0.9600 .
C14 H14B 0.9600 .
C14 H14C 0.9600 .
C15 C16 1.528(6) .
C15 C17 1.533(6) .
C15 H15 0.9800 .
C16 H16A 0.9600 .
C16 H16B 0.9600 .
C16 H16C 0.9600 .
C17 H17A 0.9600 .
C17 H17B 0.9600 .
C17 H17C 0.9600 .
C18 C19 1.475(5) .
C18 H18A 0.9600 .
C18 H18B 0.9600 .
C18 H18C 0.9600 .
C19 C20 1.487(5) .
C20 C21 1.395(5) .
C21 C22 1.369(5) .
C21 H21 0.9300 .
C22 C23 1.368(5) .
C22 H22 0.9300 .
C23 C24 1.391(5) .
C23 H23 0.9300 .
C24 C25 1.492(5) .
C25 C26 1.493(5) .
C26 H26A 0.9600 .
C26 H26B 0.9600 .
C26 H26C 0.9600 .
C27 C28 1.380(5) .
C27 C32 1.404(5) .
C28 C29 1.384(5) .
C28 C33 1.517(6) .
C29 C30 1.398(5) .
C29 H29 0.9300 .
C30 C31 1.390(5) .
C30 C39 1.487(5) .
C31 C32 1.385(5) .
C31 H31 0.9300 .
C32 C36 1.507(5) .
C33 C34 1.514(7) .
C33 C35 1.553(7) .
C33 H33 0.9800 .
C34 H34A 0.9600 .
C34 H34B 0.9600 .
C34 H34C 0.9600 .
C35 H35A 0.9600 .
C35 H35B 0.9600 .
C35 H35C 0.9600 .
C36 C38 1.535(6) .
C36 C37 1.544(6) .
C36 H36 0.9800 .
C37 H37A 0.9600 .
C37 H37B 0.9600 .
C37 H37C 0.9600 .
C38 H38A 0.9600 .
C38 H38B 0.9600 .
C38 H38C 0.9600 .
C39 C43 1.385(5) .
C39 C40 1.388(6) .
C40 C41 1.378(6) .
C40 H40 0.9300 .
C41 C42 1.375(6) .
C41 H41 0.9300 .
C42 H42 0.9300 .
C43 H43 0.9300 .
N10 C44 1.239(12) .
C45 C44 1.649(14) .
C45 H45A 0.9600 .
C45 H45B 0.9600 .
C45 H45C 0.9600 .

loop_
_platon_squeeze_void_nr
_platon_squeeze_void_average_x
_platon_squeeze_void_average_y
_platon_squeeze_void_average_z
_platon_squeeze_void_volume
_platon_squeeze_void_count_electrons
1 -0.001 0.000 0.000 712.0 98.4
2 0.009 0.500 0.500 712.0 98.8
3 0.411 0.480 0.003 8.8 0.0
4 0.411 0.020 0.503 8.8 0.1
5 0.589 0.520 -0.003 8.9 0.2
6 0.589 0.980 0.497 8.9 0.2
